data_2223273
loop_
_publ_author_name
'Hoffman, Jacqui E.'
'Cheng, Henry'
'Rheingold, Arnold L.'
'DiPasquale, Antonio'
'Yanovsky, Alex'

_publ_section_title <i>trans</i>-4-(2-Amino-5-bromo-6-methylpyrimidin-4-ylamino)-1-methylcyclohexanol
_journal_coeditor_code BG2293
_journal_issue 10
_journal_name_full 'Acta Crystallographica Section E'
_journal_page_first o2374
_journal_paper_doi 10.1107/S1600536809035533
_journal_volume 65
_journal_year 2009
_chemical_formula_iupac 'C12 H19 Br N4 O'
_chemical_formula_moiety 'C12 H19 Br N4 O'
_chemical_formula_sum 'C12 H19 Br N4 O'
_chemical_formula_weight 315.22
_chemical_name_common 00110686-0308-c
_chemical_name_systematic
;
<i>trans</i>-4-(2-Amino-5-bromo-6-methylpyrimidin-4-ylamino)-1-
methylcyclohexanol
;
_space_group_IT_number 14
_symmetry_cell_setting monoclinic
_symmetry_space_group_name_Hall '-P 2yn'
_symmetry_space_group_name_H-M 'P 1 21/n 1'
_atom_sites_solution_hydrogens geom
_atom_sites_solution_primary direct
_atom_sites_solution_secondary difmap
_cell_angle_alpha 90.00
_cell_angle_beta 91.053(3)
_cell_angle_gamma 90.00
_cell_formula_units_Z 4
_cell_length_a 9.9514(18)
_cell_length_b 7.1879(11)
_cell_length_c 19.566(4)
_cell_measurement_reflns_used 2554
_cell_measurement_temperature 198(2)
_cell_measurement_theta_max 26.0
_cell_measurement_theta_min 2.3
_cell_volume 1399.3(4)
_computing_cell_refinement 'SAINT (Bruker, 1997)'
_computing_data_collection 'SMART (Bruker, 1997)'
_computing_data_reduction 'SAINT (Bruker, 1997)'
_computing_molecular_graphics 'ORTEP-32 (Farrugia, 1997)'
_computing_publication_material 'WinGX (Farrugia, 1999)'
_computing_structure_refinement 'SHELXL97 (Sheldrick, 2008)'
_computing_structure_solution 'SIR2004 (Burla <i>et al.</i>,  2005)'
_diffrn_ambient_temperature 198(2)
_diffrn_measured_fraction_theta_full 0.998
_diffrn_measured_fraction_theta_max 0.930
_diffrn_measurement_device_type 'Siemens P4 with APEX CCD area-detector'
_diffrn_measurement_method '\f and \w'
_diffrn_radiation_monochromator graphite
_diffrn_radiation_source 'fine-focus sealed tube'
_diffrn_radiation_type MoK\a
_diffrn_radiation_wavelength 0.71073
_diffrn_reflns_av_R_equivalents 0.030
_diffrn_reflns_av_sigmaI/netI 0.036
_diffrn_reflns_limit_h_max 13
_diffrn_reflns_limit_h_min -13
_diffrn_reflns_limit_k_max 3
_diffrn_reflns_limit_k_min -9
_diffrn_reflns_limit_l_max 25
_diffrn_reflns_limit_l_min -25
_diffrn_reflns_number 8853
_diffrn_reflns_theta_full 25.0
_diffrn_reflns_theta_max 28.3
_diffrn_reflns_theta_min 2.1
_exptl_absorpt_coefficient_mu 2.93
_exptl_absorpt_correction_T_max 0.799
_exptl_absorpt_correction_T_min 0.758
_exptl_absorpt_correction_type multi-scan
_exptl_absorpt_process_details '(SADABS; Bruker, 2001)'
_exptl_crystal_colour colorless
_exptl_crystal_density_diffrn 1.496
_exptl_crystal_density_method 'not measured'
_exptl_crystal_description prism
_exptl_crystal_F_000 648
_exptl_crystal_size_max 0.10
_exptl_crystal_size_mid 0.10
_exptl_crystal_size_min 0.08
_refine_diff_density_max 0.83
_refine_diff_density_min -0.77
_refine_ls_extinction_method none
_refine_ls_goodness_of_fit_ref 1.05
_refine_ls_hydrogen_treatment constr
_refine_ls_matrix_type full
_refine_ls_number_parameters 166
_refine_ls_number_reflns 3251
_refine_ls_number_restraints 0
_refine_ls_restrained_S_all 1.05
_refine_ls_R_factor_all 0.058
_refine_ls_R_factor_gt 0.041
_refine_ls_shift/su_max_lt 0.001
_refine_ls_shift/su_mean 0.000
_refine_ls_structure_factor_coef Fsqd
_refine_ls_weighting_details 'calc w=1/[\s^2^(Fo^2^)+(0.0567P)^2^+0.5508P] where P=(Fo^2^+2Fc^2^)/3'
_refine_ls_weighting_scheme calc
_refine_ls_wR_factor_gt 0.105
_refine_ls_wR_factor_ref 0.114
_reflns_number_gt 2500
_reflns_number_total 3251
_reflns_threshold_expression I>2\s(I)
_cod_data_source_file bg2293.cif
_cod_data_source_block I
_cod_original_sg_symbol_H-M 'P 21/n'
_cod_database_code 2223273
_cod_database_fobs_code 2223273

loop_
_symmetry_equiv_pos_as_xyz
'x, y, z'
'-x+1/2, y+1/2, -z+1/2'
'-x, -y, -z'
'x-1/2, -y-1/2, z-1/2'

loop_
_atom_site_type_symbol
_atom_site_label
_atom_site_fract_x
_atom_site_fract_y
_atom_site_fract_z
_atom_site_U_iso_or_equiv
_atom_site_adp_type
_atom_site_calc_flag
_atom_site_refinement_flags
_atom_site_occupancy
_atom_site_disorder_assembly
_atom_site_disorder_group
C C1 0.5559(2) 0.1796(4) 0.70305(12) 0.0340(5) Uani d . 1 . .
C C2 0.4564(2) 0.4484(3) 0.74028(12) 0.0345(5) Uani d . 1 . .
C C3 0.3689(2) 0.4380(4) 0.68582(12) 0.0343(5) Uani d . 1 . .
C C4 0.3783(2) 0.2877(3) 0.64026(11) 0.0308(5) Uani d . 1 . .
C C5 0.4551(4) 0.6010(4) 0.79203(16) 0.0553(8) Uani d . 1 . .
H H5A 0.5224 0.5753 0.8280 0.083 Uiso calc R 1 . .
H H5B 0.3659 0.6084 0.8123 0.083 Uiso calc R 1 . .
H H5C 0.4760 0.7195 0.7698 0.083 Uiso calc R 1 . .
C C6 0.3088(3) 0.1409(3) 0.53025(12) 0.0360(5) Uani d . 1 . .
H H6 0.3451 0.0203 0.5480 0.043 Uiso calc R 1 . .
C C7 0.4063(2) 0.2217(4) 0.47943(12) 0.0371(6) Uani d . 1 . .
H H7A 0.4223 0.1297 0.4428 0.045 Uiso calc R 1 . .
H H7B 0.4934 0.2472 0.5029 0.045 Uiso calc R 1 . .
C C8 0.3519(3) 0.4009(4) 0.44790(13) 0.0387(6) Uani d . 1 . .
H H8A 0.4163 0.4467 0.4138 0.046 Uiso calc R 1 . .
H H8B 0.3452 0.4964 0.4841 0.046 Uiso calc R 1 . .
C C9 0.2144(3) 0.3769(3) 0.41323(12) 0.0337(5) Uani d . 1 . .
C C10 0.1169(2) 0.2822(4) 0.46142(13) 0.0359(5) Uani d . 1 . .
H H10A 0.0340 0.2493 0.4354 0.043 Uiso calc R 1 . .
H H10B 0.0919 0.3715 0.4976 0.043 Uiso calc R 1 . .
C C11 0.1739(3) 0.1065(3) 0.49515(14) 0.0400(6) Uani d . 1 . .
H H11A 0.1095 0.0603 0.5292 0.048 Uiso calc R 1 . .
H H11B 0.1842 0.0088 0.4600 0.048 Uiso calc R 1 . .
C C12 0.1583(3) 0.5624(4) 0.38954(16) 0.0529(7) Uani d . 1 . .
H H12A 0.2230 0.6233 0.3597 0.079 Uiso calc R 1 . .
H H12B 0.1421 0.6415 0.4293 0.079 Uiso calc R 1 . .
H H12C 0.0737 0.5423 0.3643 0.079 Uiso calc R 1 . .
N N1 0.5510(2) 0.3157(3) 0.75037(10) 0.0354(5) Uani d . 1 . .
N N2 0.4744(2) 0.1602(3) 0.64825(10) 0.0334(4) Uani d . 1 . .
N N3 0.6521(2) 0.0517(4) 0.71160(12) 0.0510(6) Uani d . 1 . .
H H3A 0.6596 -0.0397 0.6820 0.061 Uiso calc R 1 . .
H H3B 0.7081 0.0588 0.7469 0.061 Uiso calc R 1 . .
N N4 0.2904(2) 0.2682(3) 0.58727(10) 0.0355(5) Uani d . 1 . .
H H4 0.2173 0.3370 0.5872 0.043 Uiso calc R 1 . .
O O1 0.23817(18) 0.2603(3) 0.35549(9) 0.0420(4) Uani d . 1 . .
H H1 0.1654 0.2413 0.3342 0.063 Uiso calc R 1 . .
Br Br1 0.23506(4) 0.62118(5) 0.671478(18) 0.06510(16) Uani d . 1 . .

loop_
_atom_site_aniso_label
_atom_site_aniso_U_11
_atom_site_aniso_U_22
_atom_site_aniso_U_33
_atom_site_aniso_U_12
_atom_site_aniso_U_13
_atom_site_aniso_U_23
C1 0.0334(12) 0.0391(13) 0.0292(12) 0.0023(10) -0.0052(10) -0.0036(10)
C2 0.0362(13) 0.0361(12) 0.0311(12) -0.0024(10) 0.0010(10) -0.0052(10)
C3 0.0341(13) 0.0357(12) 0.0330(12) 0.0048(10) -0.0012(10) -0.0026(10)
C4 0.0305(12) 0.0357(13) 0.0261(11) -0.0010(9) -0.0015(9) 0.0012(9)
C5 0.0625(19) 0.0506(17) 0.0523(18) 0.0074(14) -0.0080(15) -0.0204(14)
C6 0.0397(14) 0.0341(13) 0.0336(13) 0.0029(10) -0.0131(10) -0.0028(10)
C7 0.0305(12) 0.0488(15) 0.0318(12) 0.0033(10) -0.0085(10) -0.0130(11)
C8 0.0392(14) 0.0455(14) 0.0315(12) -0.0098(11) 0.0002(10) -0.0048(11)
C9 0.0378(13) 0.0344(12) 0.0289(12) 0.0038(10) -0.0043(10) -0.0023(10)
C10 0.0308(12) 0.0419(14) 0.0346(12) 0.0000(10) -0.0085(10) 0.0023(11)
C11 0.0418(14) 0.0376(14) 0.0402(14) -0.0080(11) -0.0122(11) 0.0056(11)
C12 0.070(2) 0.0410(15) 0.0473(17) 0.0115(14) 0.0002(15) 0.0079(13)
N1 0.0342(11) 0.0412(11) 0.0306(10) 0.0010(9) -0.0056(8) -0.0077(9)
N2 0.0359(11) 0.0374(11) 0.0267(10) 0.0035(8) -0.0071(8) -0.0059(8)
N3 0.0541(14) 0.0575(14) 0.0405(12) 0.0239(12) -0.0226(11) -0.0177(11)
N4 0.0321(10) 0.0446(12) 0.0297(10) 0.0073(9) -0.0075(8) -0.0030(9)
O1 0.0410(10) 0.0525(11) 0.0319(9) 0.0119(8) -0.0100(7) -0.0119(8)
Br1 0.0679(3) 0.0608(2) 0.0659(3) 0.03307(16) -0.01891(17) -0.01908(15)

loop_
_atom_type_symbol
_atom_type_description
_atom_type_scat_dispersion_real
_atom_type_scat_dispersion_imag
_atom_type_scat_source
C C 0.0033 0.0016 'International Tables Vol C Tables 4.2.6.8 and 6.1.1.4'
H H 0.0000 0.0000 'International Tables Vol C Tables 4.2.6.8 and 6.1.1.4'
N N 0.0061 0.0033 'International Tables Vol C Tables 4.2.6.8 and 6.1.1.4'
O O 0.0106 0.0060 'International Tables Vol C Tables 4.2.6.8 and 6.1.1.4'
Br Br -0.2901 2.4595 'International Tables Vol C Tables 4.2.6.8 and 6.1.1.4'

loop_
_geom_angle_atom_site_label_1
_geom_angle_atom_site_label_2
_geom_angle_atom_site_label_3
_geom_angle_site_symmetry_1
_geom_angle_site_symmetry_3
_geom_angle
_geom_angle_publ_flag
N3 C1 N2 . . 116.8(2) ?
N3 C1 N1 . . 116.6(2) ?
N2 C1 N1 . . 126.6(2) ?
N1 C2 C3 . . 120.5(2) ?
N1 C2 C5 . . 115.7(2) ?
C3 C2 C5 . . 123.8(2) ?
C2 C3 C4 . . 119.2(2) ?
C2 C3 Br1 . . 121.01(19) ?
C4 C3 Br1 . . 119.76(17) ?
N2 C4 N4 . . 118.2(2) ?
N2 C4 C3 . . 120.7(2) ?
N4 C4 C3 . . 121.1(2) ?
C2 C5 H5A . . 109.5 ?
C2 C5 H5B . . 109.5 ?
H5A C5 H5B . . 109.5 ?
C2 C5 H5C . . 109.5 ?
H5A C5 H5C . . 109.5 ?
H5B C5 H5C . . 109.5 ?
N4 C6 C11 . . 109.1(2) ?
N4 C6 C7 . . 110.6(2) ?
C11 C6 C7 . . 109.7(2) ?
N4 C6 H6 . . 109.1 ?
C11 C6 H6 . . 109.1 ?
C7 C6 H6 . . 109.1 ?
C6 C7 C8 . . 111.2(2) ?
C6 C7 H7A . . 109.4 ?
C8 C7 H7A . . 109.4 ?
C6 C7 H7B . . 109.4 ?
C8 C7 H7B . . 109.4 ?
H7A C7 H7B . . 108.0 ?
C7 C8 C9 . . 113.2(2) ?
C7 C8 H8A . . 108.9 ?
C9 C8 H8A . . 108.9 ?
C7 C8 H8B . . 108.9 ?
C9 C8 H8B . . 108.9 ?
H8A C8 H8B . . 107.8 ?
O1 C9 C12 . . 109.9(2) ?
O1 C9 C10 . . 110.1(2) ?
C12 C9 C10 . . 110.3(2) ?
O1 C9 C8 . . 104.89(19) ?
C12 C9 C8 . . 111.0(2) ?
C10 C9 C8 . . 110.5(2) ?
C9 C10 C11 . . 113.6(2) ?
C9 C10 H10A . . 108.8 ?
C11 C10 H10A . . 108.8 ?
C9 C10 H10B . . 108.8 ?
C11 C10 H10B . . 108.8 ?
H10A C10 H10B . . 107.7 ?
C6 C11 C10 . . 112.2(2) ?
C6 C11 H11A . . 109.2 ?
C10 C11 H11A . . 109.2 ?
C6 C11 H11B . . 109.2 ?
C10 C11 H11B . . 109.2 ?
H11A C11 H11B . . 107.9 ?
C9 C12 H12A . . 109.5 ?
C9 C12 H12B . . 109.5 ?
H12A C12 H12B . . 109.5 ?
C9 C12 H12C . . 109.5 ?
H12A C12 H12C . . 109.5 ?
H12B C12 H12C . . 109.5 ?
C1 N1 C2 . . 116.5(2) ?
C4 N2 C1 . . 116.4(2) ?
C1 N3 H3A . . 120.0 ?
C1 N3 H3B . . 120.0 ?
H3A N3 H3B . . 120.0 ?
C4 N4 C6 . . 124.3(2) ?
C4 N4 H4 . . 117.8 ?
C6 N4 H4 . . 117.8 ?
C9 O1 H1 . . 109.5 ?

loop_
_geom_bond_atom_site_label_1
_geom_bond_atom_site_label_2
_geom_bond_site_symmetry_2
_geom_bond_distance
_geom_bond_publ_flag
C1 N3 . 1.335(3) ?
C1 N2 . 1.340(3) ?
C1 N1 . 1.349(3) ?
C2 N1 . 1.352(3) ?
C2 C3 . 1.366(3) ?
C2 C5 . 1.493(4) ?
C3 C4 . 1.405(3) ?
C3 Br1 . 1.891(2) ?
C4 N2 . 1.331(3) ?
C4 N4 . 1.351(3) ?
C5 H5A . 0.9800 ?
C5 H5B . 0.9800 ?
C5 H5C . 0.9800 ?
C6 N4 . 1.457(3) ?
C6 C11 . 1.517(3) ?
C6 C7 . 1.518(4) ?
C6 H6 . 1.0000 ?
C7 C8 . 1.523(4) ?
C7 H7A . 0.9900 ?
C7 H7B . 0.9900 ?
C8 C9 . 1.526(3) ?
C8 H8A . 0.9900 ?
C8 H8B . 0.9900 ?
C9 O1 . 1.430(3) ?
C9 C12 . 1.514(4) ?
C9 C10 . 1.525(3) ?
C10 C11 . 1.529(3) ?
C10 H10A . 0.9900 ?
C10 H10B . 0.9900 ?
C11 H11A . 0.9900 ?
C11 H11B . 0.9900 ?
C12 H12A . 0.9800 ?
C12 H12B . 0.9800 ?
C12 H12C . 0.9800 ?
N3 H3A . 0.8800 ?
N3 H3B . 0.8800 ?
N4 H4 . 0.8800 ?
O1 H1 . 0.8400 ?

loop_
_geom_hbond_atom_site_label_D
_geom_hbond_atom_site_label_H
_geom_hbond_atom_site_label_A
_geom_hbond_site_symmetry_A
_geom_hbond_distance_DH
_geom_hbond_distance_HA
_geom_hbond_distance_DA
_geom_hbond_angle_DHA
N3 H3A O1 3_656 0.88 2.03 2.828(3) 150.5
O1 H1 N1 4_565 0.84 2.02 2.803(3) 154.5
